data_4347312
loop_
_publ_author_name
'Deshmukh, Mahesh S.'
'Vijayakanth, Thangavel'
'Boomishankar, Ramamoorthy'

_publ_section_title
;
 Stereochemically Distinct Cyclotetrasiloxanes Containing 3-Pyridyl
 Moieties and Their Functional Coordination Polymers.
;
_journal_issue 6
_journal_name_full 'Inorganic chemistry'
_journal_page_first 3098
_journal_page_last 3104
_journal_paper_doi 10.1021/acs.inorgchem.6b00001
_journal_volume 55
_journal_year 2016
_chemical_formula_sum 'C32 H36 I4 N4 O4 Si4 Zn2'
_chemical_formula_weight 1291.35
_space_group_crystal_system monoclinic
_space_group_IT_number 15
_space_group_name_Hall '-C 2yc'
_space_group_name_H-M_alt 'C 1 2/c 1'
_atom_sites_solution_hydrogens geom
_audit_creation_method SHELXL-2014/6
_cell_angle_alpha 90
_cell_angle_beta 105.548(3)
_cell_angle_gamma 90
_cell_formula_units_Z 4
_cell_length_a 14.0420(10)
_cell_length_b 26.3107(19)
_cell_length_c 16.8170(10)
_cell_measurement_reflns_used 5694
_cell_measurement_temperature 100(2)
_cell_measurement_theta_max 18.67
_cell_measurement_theta_min 2.34
_cell_volume 5985.8(7)
_computing_cell_refinement 'Bruker SAINT'
_computing_data_collection 'Bruker APEX2'
_computing_data_reduction 'Bruker SAINT'
_computing_molecular_graphics 'Bruker SHELXTL'
_computing_publication_material 'Bruker SHELXTL'
_computing_structure_refinement 'SHELXL-2014 (Sheldrick 2014)'
_computing_structure_solution 'SHELXS-97 (Sheldrick 2008)'
_diffrn_ambient_temperature 100(2)
_diffrn_measured_fraction_theta_full 0.972
_diffrn_measured_fraction_theta_max 0.994
_diffrn_measurement_device_type 'Bruker Smart Apex Duo'
_diffrn_measurement_method 'Omega and Phi Scans'
_diffrn_radiation_type MoK\a
_diffrn_radiation_wavelength 0.71073
_diffrn_reflns_av_R_equivalents 0.1728
_diffrn_reflns_av_unetI/netI 0.1063
_diffrn_reflns_Laue_measured_fraction_full 0.972
_diffrn_reflns_Laue_measured_fraction_max 0.994
_diffrn_reflns_limit_h_max 16
_diffrn_reflns_limit_h_min -16
_diffrn_reflns_limit_k_max 31
_diffrn_reflns_limit_k_min -31
_diffrn_reflns_limit_l_max 19
_diffrn_reflns_limit_l_min -19
_diffrn_reflns_number 54519
_diffrn_reflns_point_group_measured_fraction_full 0.972
_diffrn_reflns_point_group_measured_fraction_max 0.994
_diffrn_reflns_theta_full 25.242
_diffrn_reflns_theta_max 25.026
_diffrn_reflns_theta_min 4.079
_diffrn_source 'fine-focus sealed tube'
_exptl_absorpt_coefficient_mu 2.972
_exptl_absorpt_correction_T_max 0.7457
_exptl_absorpt_correction_T_min 0.6203
_exptl_absorpt_correction_type multi-scan
_exptl_absorpt_process_details SADABS
_exptl_crystal_colour colourless
_exptl_crystal_density_diffrn 1.433
_exptl_crystal_description rod
_exptl_crystal_F_000 2464
_exptl_crystal_size_max 0.10
_exptl_crystal_size_mid 0.08
_exptl_crystal_size_min 0.06
_platon_squeeze_details
;
;
_refine_diff_density_max 0.880
_refine_diff_density_min -0.604
_refine_diff_density_rms 0.131
_refine_ls_extinction_method none
_refine_ls_goodness_of_fit_ref 1.025
_refine_ls_hydrogen_treatment constr
_refine_ls_matrix_type full
_refine_ls_number_parameters 260
_refine_ls_number_reflns 5269
_refine_ls_number_restraints 247
_refine_ls_restrained_S_all 1.029
_refine_ls_R_factor_all 0.2270
_refine_ls_R_factor_gt 0.0935
_refine_ls_shift/su_max 0.000
_refine_ls_shift/su_mean 0.000
_refine_ls_structure_factor_coef Fsqd
_refine_ls_weighting_details 'w=1/[\s^2^(Fo^2^)+(0.1511P)^2^+47.1510P] where P=(Fo^2^+2Fc^2^)/3'
_refine_ls_weighting_scheme calc
_refine_ls_wR_factor_gt 0.2508
_refine_ls_wR_factor_ref 0.3345
_reflns_Friedel_coverage 0.000
_reflns_number_gt 2090
_reflns_number_total 5269
_reflns_threshold_expression 'I > 2\s(I)'
_cod_data_source_file ic6b00001_si_002.cif
_cod_data_source_block Compound_1
_cod_original_sg_symbol_H-M 'C 2/c'
_cod_database_code 4347312
_shelx_space_group_comment
;
The symmetry employed for this shelxl refinement is uniquely defined
by the following loop, which should always be used as a source of
symmetry information in preference to the above space-group names.
They are only intended as comments.
;
_shelxl_version_number 2014/6

loop_
_space_group_symop_operation_xyz
'x, y, z'
'-x, y, -z+1/2'
'x+1/2, y+1/2, z'
'-x+1/2, y+1/2, -z+1/2'
'-x, -y, -z'
'x, -y, z-1/2'
'-x+1/2, -y+1/2, -z'
'x+1/2, -y+1/2, z-1/2'

loop_
_atom_site_label
_atom_site_type_symbol
_atom_site_fract_x
_atom_site_fract_y
_atom_site_fract_z
_atom_site_U_iso_or_equiv
_atom_site_adp_type
_atom_site_occupancy
_atom_site_site_symmetry_order
_atom_site_calc_flag
_atom_site_refinement_flags_posn
_atom_site_refinement_flags_adp
_atom_site_refinement_flags_occupancy
_atom_site_disorder_assembly
_atom_site_disorder_group
C1 C 0.2566(17) 0.4715(12) 0.553(3) 0.137(13) Uiso 0.761(9) 1 d D U P A 1
H1A H 0.2091 0.4517 0.5111 0.206 Uiso 0.761(9) 1 calc R U P A 1
H1B H 0.2533 0.4608 0.6081 0.206 Uiso 0.761(9) 1 calc R U P A 1
H1C H 0.2404 0.5077 0.5455 0.206 Uiso 0.761(9) 1 calc R U P A 1
Si1 Si 0.3817(4) 0.4607(2) 0.5427(3) 0.085(2) Uiso 0.761(9) 1 d D U P A 1
C11 C 0.4076(12) 0.3937(6) 0.5563(10) 0.083(5) Uiso 0.761(9) 1 d D U P A 1
H11 H 0.3642 0.3706 0.5207 0.099 Uiso 0.761(9) 1 calc R U P A 1
C12 C 0.4876(11) 0.3737(5) 0.6160(8) 0.099(4) Uani 1 1 d D U . . .
C13 C 0.5057(12) 0.3188(5) 0.6296(8) 0.089(4) Uani 1 1 d D U . . .
C14 C 0.5889(11) 0.3027(6) 0.6893(9) 0.094(4) Uani 1 1 d D U . . .
H14 H 0.6313 0.3280 0.7203 0.112 Uiso 1 1 calc R U . . .
N15 N 0.6133(10) 0.2546(6) 0.7060(7) 0.095(4) Uani 1 1 d D U . . .
C16 C 0.5552(14) 0.2201(7) 0.6598(11) 0.105(5) Uani 1 1 d D U . . .
H16 H 0.5704 0.1852 0.6717 0.127 Uiso 1 1 calc R U . . .
C17 C 0.4772(14) 0.2312(7) 0.5978(11) 0.117(5) Uani 1 1 d D U . . .
H17 H 0.4401 0.2049 0.5648 0.140 Uiso 1 1 calc R U . . .
C18 C 0.4500(12) 0.2826(7) 0.5816(10) 0.108(5) Uani 1 1 d D U . . .
H18 H 0.3940 0.2916 0.5380 0.130 Uiso 1 1 calc R U . . .
C2 C 0.6585(16) 0.5091(8) 0.7181(10) 0.091(7) Uiso 0.761(9) 1 d D U P A 1
H2A H 0.7161 0.5314 0.7253 0.137 Uiso 0.761(9) 1 calc R U P A 1
H2B H 0.6315 0.5124 0.7658 0.137 Uiso 0.761(9) 1 calc R U P A 1
H2C H 0.6783 0.4738 0.7131 0.137 Uiso 0.761(9) 1 calc R U P A 1
Si2 Si 0.5644(4) 0.5274(2) 0.6245(3) 0.0831(19) Uiso 0.761(9) 1 d D U P A 1
C21 C 0.5321(14) 0.5940(6) 0.6292(13) 0.107(6) Uiso 0.761(9) 1 d D U P A 1
H21 H 0.5789 0.6191 0.6242 0.129 Uiso 0.761(9) 1 calc R U P A 1
C22 C 0.4423(13) 0.6099(6) 0.6396(11) 0.129(6) Uani 1 1 d D U . . .
C23 C 0.4158(14) 0.6639(6) 0.6461(12) 0.129(6) Uani 1 1 d D U . . .
C24 C 0.3481(13) 0.6750(7) 0.6902(11) 0.120(5) Uani 1 1 d D U . . .
H24 H 0.3145 0.6474 0.7070 0.144 Uiso 1 1 calc R U . . .
N25 N 0.3269(10) 0.7210(6) 0.7105(8) 0.110(4) Uani 1 1 d D U . . .
C26 C 0.3651(13) 0.7592(7) 0.6803(12) 0.118(6) Uani 1 1 d D U . . .
H26 H 0.3502 0.7927 0.6941 0.142 Uiso 1 1 calc R U . . .
C27 C 0.4249(14) 0.7530(7) 0.6301(13) 0.139(6) Uani 1 1 d D U . . .
H27 H 0.4483 0.7817 0.6068 0.167 Uiso 1 1 calc R U . . .
C28 C 0.4524(15) 0.7031(7) 0.6126(12) 0.134(6) Uani 1 1 d D U . . .
H28 H 0.4952 0.6977 0.5782 0.160 Uiso 1 1 calc R U . . .
Si2' Si 0.577(2) 0.4732(9) 0.6209(17) 0.156(10) Uiso 0.239(9) 1 d D U P A 2
C11' C 0.572(3) 0.4050(11) 0.637(4) 0.120(16) Uiso 0.239(9) 1 d D U P A 2
H11' H 0.6332 0.3886 0.6619 0.144 Uiso 0.239(9) 1 calc R U P A 2
Si1' Si 0.373(2) 0.5185(9) 0.5404(17) 0.150(9) Uiso 0.239(9) 1 d D U P A 2
C21' C 0.368(3) 0.5806(15) 0.586(4) 0.147(17) Uiso 0.239(9) 1 d D U P A 2
H21' H 0.3045 0.5962 0.5708 0.177 Uiso 0.239(9) 1 calc R U P A 2
C1' C 0.261(4) 0.484(3) 0.542(7) 0.10(3) Uiso 0.239(9) 1 d D U P A 2
H1'1 H 0.2043 0.4986 0.5012 0.155 Uiso 0.239(9) 1 calc R U P A 2
H1'2 H 0.2683 0.4480 0.5273 0.155 Uiso 0.239(9) 1 calc R U P A 2
H1'3 H 0.2505 0.4856 0.5968 0.155 Uiso 0.239(9) 1 calc R U P A 2
C2' C 0.620(7) 0.502(2) 0.724(3) 0.12(3) Uiso 0.239(9) 1 d D U P A 2
H2'1 H 0.6911 0.4954 0.7463 0.174 Uiso 0.239(9) 1 calc R U P A 2
H2'2 H 0.6085 0.5387 0.7196 0.174 Uiso 0.239(9) 1 calc R U P A 2
H2'3 H 0.5839 0.4871 0.7604 0.174 Uiso 0.239(9) 1 calc R U P A 2
O1 O 0.4683(8) 0.4919(4) 0.6100(6) 0.110(3) Uani 1 1 d . U . . .
O2 O 0.3839(10) 0.4816(5) 0.4505(6) 0.135(4) Uani 1 1 d . U . . .
Zn1 Zn 0.73959(17) 0.23359(9) 0.78939(12) 0.1249(11) Uani 1 1 d . . . . .
I1 I 0.8301(15) 0.3252(9) 0.8708(12) 0.164(9) Uani 0.295(16) 1 d . U P B 1
I2 I 0.7622(19) 0.1606(4) 0.8702(7) 0.155(4) Uani 0.295(16) 1 d . U P B 1
I1' I 0.8057(18) 0.3122(14) 0.8803(9) 0.083(9) Uani 0.15(2) 1 d . U P B 2
I2' I 0.6996(13) 0.1463(10) 0.8486(9) 0.076(8) Uani 0.15(2) 1 d . U P B 2
I1'' I 0.8024(8) 0.3035(6) 0.8800(6) 0.138(5) Uani 0.55(2) 1 d . U P B 3
I2'' I 0.6982(12) 0.1427(5) 0.8418(7) 0.140(5) Uani 0.55(2) 1 d . U P B 3

loop_
_atom_site_aniso_label
_atom_site_aniso_U_11
_atom_site_aniso_U_22
_atom_site_aniso_U_33
_atom_site_aniso_U_23
_atom_site_aniso_U_13
_atom_site_aniso_U_12
C12 0.123(11) 0.101(11) 0.083(9) 0.010(8) 0.048(8) 0.016(9)
C13 0.116(11) 0.091(11) 0.061(8) 0.007(7) 0.027(8) 0.023(9)
C14 0.097(11) 0.107(12) 0.090(10) -0.008(9) 0.047(9) 0.007(9)
N15 0.100(9) 0.113(11) 0.077(8) 0.006(7) 0.032(7) 0.021(8)
C16 0.124(14) 0.100(12) 0.094(11) 0.009(10) 0.033(10) 0.010(11)
C17 0.112(13) 0.138(15) 0.104(12) 0.001(11) 0.034(10) -0.021(12)
C18 0.109(12) 0.129(14) 0.092(11) 0.010(11) 0.035(9) 0.016(11)
C22 0.161(14) 0.125(13) 0.122(11) -0.013(10) 0.073(11) 0.015(11)
C23 0.162(15) 0.107(12) 0.150(13) 0.013(11) 0.095(12) 0.025(11)
C24 0.143(14) 0.113(13) 0.127(12) 0.014(10) 0.079(11) 0.038(11)
N25 0.115(10) 0.128(12) 0.099(9) 0.009(8) 0.050(8) 0.032(9)
C26 0.118(13) 0.127(14) 0.125(13) -0.030(11) 0.060(11) 0.021(11)
C27 0.129(14) 0.137(15) 0.164(16) -0.006(13) 0.061(13) -0.020(12)
C28 0.155(15) 0.128(14) 0.152(14) -0.021(12) 0.101(12) 0.013(12)
O1 0.135(9) 0.111(7) 0.094(6) 0.009(6) 0.045(6) 0.027(7)
O2 0.144(10) 0.187(11) 0.074(6) 0.003(7) 0.028(6) -0.014(8)
Zn1 0.141(2) 0.150(2) 0.0927(15) 0.0063(12) 0.0461(13) 0.0600(15)
I1 0.137(12) 0.174(13) 0.182(13) -0.064(8) 0.043(8) 0.002(7)
I2 0.215(13) 0.145(6) 0.124(5) -0.008(4) 0.078(7) -0.040(7)
I1' 0.054(11) 0.133(15) 0.039(7) -0.034(7) -0.027(6) 0.054(11)
I2' 0.044(8) 0.144(18) 0.039(7) 0.040(6) 0.011(5) 0.048(8)
I1'' 0.106(6) 0.194(9) 0.119(6) -0.048(4) 0.039(4) 0.002(4)
I2'' 0.160(9) 0.131(5) 0.155(7) 0.041(4) 0.089(7) 0.047(4)

loop_
_atom_type_symbol
_atom_type_description
_atom_type_scat_dispersion_real
_atom_type_scat_dispersion_imag
_atom_type_scat_source
C C 0.0033 0.0016 'International Tables Vol C Tables 4.2.6.8 and 6.1.1.4'
H H 0.0000 0.0000 'International Tables Vol C Tables 4.2.6.8 and 6.1.1.4'
N N 0.0061 0.0033 'International Tables Vol C Tables 4.2.6.8 and 6.1.1.4'
O O 0.0106 0.0060 'International Tables Vol C Tables 4.2.6.8 and 6.1.1.4'
Si Si 0.0817 0.0704 'International Tables Vol C Tables 4.2.6.8 and 6.1.1.4'
Zn Zn 0.2839 1.4301 'International Tables Vol C Tables 4.2.6.8 and 6.1.1.4'
I I -0.4742 1.8119 'International Tables Vol C Tables 4.2.6.8 and 6.1.1.4'

loop_
_geom_angle_atom_site_label_1
_geom_angle_atom_site_label_2
_geom_angle_atom_site_label_3
_geom_angle
_geom_angle_site_symmetry_1
_geom_angle_site_symmetry_3
Si1 C1 H1A 109.5 . .
Si1 C1 H1B 109.5 . .
H1A C1 H1B 109.5 . .
Si1 C1 H1C 109.5 . .
H1A C1 H1C 109.5 . .
H1B C1 H1C 109.5 . .
O1 Si1 O2 106.4(6) . .
O1 Si1 C11 108.4(7) . .
O2 Si1 C11 113.0(8) . .
O1 Si1 C1 114.1(13) . .
O2 Si1 C1 107.3(14) . .
C11 Si1 C1 107.8(11) . .
C12 C11 Si1 123.9(13) . .
C12 C11 H11 118.1 . .
Si1 C11 H11 118.1 . .
C11 C12 C13 123.6(13) . .
C11' C12 C13 115.8(16) . .
C18 C13 C14 117.1(13) . .
C18 C13 C12 123.3(13) . .
C14 C13 C12 119.3(14) . .
N15 C14 C13 124.6(14) . .
N15 C14 H14 117.7 . .
C13 C14 H14 117.7 . .
C14 N15 C16 116.6(13) . .
C14 N15 Zn1 122.6(12) . .
C16 N15 Zn1 120.6(12) . .
N15 C16 C17 124.0(15) . .
N15 C16 H16 118.0 . .
C17 C16 H16 118.0 . .
C16 C17 C18 119.1(16) . .
C16 C17 H17 120.5 . .
C18 C17 H17 120.5 . .
C13 C18 C17 118.5(15) . .
C13 C18 H18 120.8 . .
C17 C18 H18 120.8 . .
Si2 C2 H2A 109.5 . .
Si2 C2 H2B 109.5 . .
H2A C2 H2B 109.5 . .
Si2 C2 H2C 109.5 . .
H2A C2 H2C 109.5 . .
H2B C2 H2C 109.5 . .
O1 Si2 O2 109.1(6) . 5_666
O1 Si2 C21 111.0(8) . .
O2 Si2 C21 109.9(9) 5_666 .
O1 Si2 C2 111.3(9) . .
O2 Si2 C2 104.9(9) 5_666 .
C21 Si2 C2 110.4(10) . .
C22 C21 Si2 122.8(14) . .
C22 C21 H21 118.6 . .
Si2 C21 H21 118.6 . .
C21 C22 C23 123.6(15) . .
C21' C22 C23 114.4(19) . .
C28 C23 C24 117.2(14) . .
C28 C23 C22 125.1(14) . .
C24 C23 C22 117.7(15) . .
N25 C24 C23 124.8(15) . .
N25 C24 H24 117.6 . .
C23 C24 H24 117.6 . .
C26 N25 C24 117.6(13) . .
C26 N25 Zn1 120.3(12) . 3_455
C24 N25 Zn1 122.1(12) . 3_455
N25 C26 C27 122.6(16) . .
N25 C26 H26 118.7 . .
C27 C26 H26 118.7 . .
C26 C27 C28 119.4(16) . .
C26 C27 H27 120.3 . .
C28 C27 H27 120.3 . .
C23 C28 C27 117.8(14) . .
C23 C28 H28 121.1 . .
C27 C28 H28 121.1 . .
O1 Si2' C11' 104(2) . .
O1 Si2' C2' 92(3) . .
C11' Si2' C2' 107(2) . .
O1 Si2' O2 99.6(15) . 5_666
C11' Si2' O2 139(3) . 5_666
C2' Si2' O2 105(3) . 5_666
C12 C11' Si2' 127(3) . .
C12 C11' H11' 116.4 . .
Si2' C11' H11' 116.4 . .
O1 Si1' C21' 101(2) . .
O1 Si1' C1' 108(4) . .
C21' Si1' C1' 109(2) . .
O1 Si1' O2 97.3(14) . .
C21' Si1' O2 147(3) . .
C1' Si1' O2 90(3) . .
C22 C21' Si1' 131(3) . .
C22 C21' H21' 114.5 . .
Si1' C21' H21' 114.5 . .
Si1' C1' H1'1 109.5 . .
Si1' C1' H1'2 109.5 . .
H1'1 C1' H1'2 109.5 . .
Si1' C1' H1'3 109.5 . .
H1'1 C1' H1'3 109.5 . .
H1'2 C1' H1'3 109.5 . .
Si2' C2' H2'1 109.5 . .
Si2' C2' H2'2 109.5 . .
H2'1 C2' H2'2 109.5 . .
Si2' C2' H2'3 109.5 . .
H2'1 C2' H2'3 109.5 . .
H2'2 C2' H2'3 109.5 . .
Si2 O1 Si1 146.4(7) . .
Si2' O1 Si1' 141.5(16) . .
Si2 O2 Si1 143.1(10) 5_666 .
Si1' O2 Si2' 107.2(13) . 5_666
N15 Zn1 N25 99.2(5) . 3_545
N15 Zn1 I2 126.1(8) . .
N25 Zn1 I2 103.4(6) 3_545 .
N15 Zn1 I1'' 109.6(5) . .
N25 Zn1 I1'' 110.6(5) 3_545 .
N15 Zn1 I1' 107.5(5) . .
N25 Zn1 I1' 109.1(9) 3_545 .
N15 Zn1 I2' 105.4(6) . .
N25 Zn1 I2' 109.1(6) 3_545 .
I1' Zn1 I2' 123.6(8) . .
N15 Zn1 I2'' 104.2(6) . .
N25 Zn1 I2'' 106.8(5) 3_545 .
I1'' Zn1 I2'' 123.6(3) . .
N15 Zn1 I1 107.1(6) . .
N25 Zn1 I1 100.2(7) 3_545 .
I2 Zn1 I1 115.9(5) . .

loop_
_geom_bond_atom_site_label_1
_geom_bond_atom_site_label_2
_geom_bond_distance
_geom_bond_site_symmetry_2
C1 Si1 1.833(19) .
C1 H1A 0.9800 .
C1 H1B 0.9800 .
C1 H1C 0.9800 .
Si1 O1 1.642(13) .
Si1 O2 1.655(12) .
Si1 C11 1.802(16) .
C11 C12 1.393(17) .
C11 H11 0.9500 .
C12 C11' 1.41(2) .
C12 C13 1.472(17) .
C13 C18 1.353(17) .
C13 C14 1.388(17) .
C14 N15 1.322(15) .
C14 H14 0.9500 .
N15 C16 1.325(17) .
N15 Zn1 2.020(12) .
C16 C17 1.326(19) .
C16 H16 0.9500 .
C17 C18 1.414(19) .
C17 H17 0.9500 .
C18 H18 0.9500 .
C2 Si2 1.827(16) .
C2 H2A 0.9800 .
C2 H2B 0.9800 .
C2 H2C 0.9800 .
Si2 O1 1.605(13) .
Si2 O2 1.633(13) 5_666
Si2 C21 1.818(17) .
C21 C22 1.383(18) .
C21 H21 0.9500 .
C22 C21' 1.41(2) .
C22 C23 1.481(18) .
C23 C28 1.343(18) .
C23 C24 1.385(17) .
C24 N25 1.312(16) .
C24 H24 0.9500 .
N25 C26 1.305(17) .
N25 Zn1 2.061(13) 3_455
C26 C27 1.35(2) .
C26 H26 0.9500 .
C27 C28 1.420(19) .
C27 H27 0.9500 .
C28 H28 0.9500 .
Si2' O1 1.57(3) .
Si2' C11' 1.82(2) .
Si2' C2' 1.84(2) .
Si2' O2 1.87(3) 5_666
C11' H11' 0.9500 .
Si1' O1 1.68(3) .
Si1' C21' 1.81(2) .
Si1' C1' 1.82(2) .
Si1' O2 1.84(3) .
C21' H21' 0.9500 .
C1' H1'1 0.9800 .
C1' H1'2 0.9800 .
C1' H1'3 0.9800 .
C2' H2'1 0.9800 .
C2' H2'2 0.9800 .
C2' H2'3 0.9800 .
O2 Si2 1.633(13) 5_666
O2 Si2' 1.87(3) 5_666
Zn1 N25 2.061(13) 3_545
Zn1 I2 2.324(10) .
Zn1 I1'' 2.400(14) .
Zn1 I1' 2.59(3) .
Zn1 I2' 2.62(2) .
Zn1 I2'' 2.665(12) .
Zn1 I1 2.89(2) .

loop_
_platon_squeeze_void_nr
_platon_squeeze_void_average_x
_platon_squeeze_void_average_y
_platon_squeeze_void_average_z
_platon_squeeze_void_volume
_platon_squeeze_void_count_electrons
_platon_squeeze_void_content
1 0.500 0.069 0.000 308 118 ' '
